data_1563145
loop_
_publ_author_name
'Gorelova, Liudmila A.'
'Pakhomova, Anna S.'
'Krzhizhanovskaya, Maria G.'
'Pankin, Dmitrii V.'
'Krivovichev, Sergey V.'
'Dubrovinsky, Leonid S.'
'Kasatkin, Anatoly V.'

_publ_section_title
;
 Crystal Structure Evolution of Slawsonite SrAl2Si2O8 and Paracelsian
 BaAl2Si2O8 upon Compression and Decompression
;
_journal_issue 23
_journal_name_full 'The Journal of Physical Chemistry C'
_journal_page_first 13014
_journal_page_last 13023
_journal_paper_doi 10.1021/acs.jpcc.1c02949
_journal_volume 125
_journal_year 2021
_chemical_formula_sum 'Al2 O8 Si2 Sr'
_chemical_formula_weight 325.76
_space_group_crystal_system monoclinic
_space_group_IT_number 14
_space_group_name_Hall '-P 2ybc'
_space_group_name_H-M_alt 'P 1 21/c 1'
_audit_creation_method SHELXL-2018/3
_cell_angle_alpha 90
_cell_angle_beta 90.697(16)
_cell_angle_gamma 90
_cell_formula_units_Z 4
_cell_length_a 8.7239(11)
_cell_length_b 8.507(7)
_cell_length_c 6.5045(13)
_cell_measurement_reflns_used 746
_cell_measurement_temperature 293(2)
_cell_measurement_theta_max 19.501
_cell_measurement_theta_min 2.661
_cell_volume 482.7(4)
_computing_structure_refinement 'SHELXL-2018/3 (Sheldrick, 2018)'
_diffrn_ambient_temperature 293(2)
_diffrn_measured_fraction_theta_full 0.378
_diffrn_measured_fraction_theta_max 0.207
_diffrn_measurement_device_type 'esperanto-CrysAlisPro-abstract goniometer imported esperanto images'
_diffrn_radiation_type synchrotron
_diffrn_radiation_wavelength 0.41106
_diffrn_reflns_av_R_equivalents 0.0568
_diffrn_reflns_av_unetI/netI 0.0896
_diffrn_reflns_Laue_measured_fraction_full 0.378
_diffrn_reflns_Laue_measured_fraction_max 0.207
_diffrn_reflns_limit_h_max 12
_diffrn_reflns_limit_h_min -13
_diffrn_reflns_limit_k_max 6
_diffrn_reflns_limit_k_min -4
_diffrn_reflns_limit_l_max 9
_diffrn_reflns_limit_l_min -9
_diffrn_reflns_number 746
_diffrn_reflns_point_group_measured_fraction_full 0.378
_diffrn_reflns_point_group_measured_fraction_max 0.207
_diffrn_reflns_theta_full 14.279
_diffrn_reflns_theta_max 19.501
_diffrn_reflns_theta_min 2.661
_exptl_absorpt_coefficient_mu 2.817
_exptl_crystal_colour colorless
_exptl_crystal_density_diffrn 4.483
_exptl_crystal_density_meas ?
_exptl_crystal_density_method none
_exptl_crystal_description isosymmetric
_exptl_crystal_F_000 624
_exptl_crystal_size_max 0.010
_exptl_crystal_size_mid 0.010
_exptl_crystal_size_min 0.005
_refine_diff_density_max 1.494
_refine_diff_density_min -1.339
_refine_diff_density_rms 0.264
_refine_ls_extinction_method none
_refine_ls_goodness_of_fit_ref 1.105
_refine_ls_hydrogen_treatment undef
_refine_ls_matrix_type full
_refine_ls_number_parameters 78
_refine_ls_number_reflns 450
_refine_ls_number_restraints 0
_refine_ls_restrained_S_all 1.105
_refine_ls_R_factor_all 0.1226
_refine_ls_R_factor_gt 0.0865
_refine_ls_shift/su_max 0.000
_refine_ls_shift/su_mean 0.000
_refine_ls_structure_factor_coef Fsqd
_refine_ls_weighting_details 'w=1/[\s^2^(Fo^2^)+(0.1353P)^2^+5.2696P] where P=(Fo^2^+2Fc^2^)/3'
_refine_ls_weighting_scheme calc
_refine_ls_wR_factor_gt 0.2169
_refine_ls_wR_factor_ref 0.2619
_reflns_Friedel_coverage 0.000
_reflns_number_gt 299
_reflns_number_total 450
_reflns_threshold_expression 'I > 2\s(I)'
_cod_data_source_file slav_p10.cif
_cod_data_source_block shelx
_cod_depositor_comments
;
The following automatic conversions were performed:

data item '_exptl_crystal_density_meas' value 'none' was changed to
'?' -- the value is perceived as not measured.

Automatic conversion script
Id: cif_fix_values 7556 2019-12-06 15:28:31Z antanas 

 Adding full bibliography for 1563145--1563156.cif.
;
_cod_original_sg_symbol_H-M 'P 21/c'
_cod_database_code 1563145
_shelx_shelxl_version_number 2018/3
_shelx_space_group_comment
;
The symmetry employed for this shelxl refinement is uniquely defined
by the following loop, which should always be used as a source of
symmetry information in preference to the above space-group names.
They are only intended as comments.
;

loop_
_space_group_symop_operation_xyz
'x, y, z'
'-x, y+1/2, -z+1/2'
'-x, -y, -z'
'x, -y-1/2, z-1/2'

loop_
_atom_site_label
_atom_site_type_symbol
_atom_site_fract_x
_atom_site_fract_y
_atom_site_fract_z
_atom_site_U_iso_or_equiv
_atom_site_adp_type
_atom_site_occupancy
_atom_site_site_symmetry_order
_atom_site_calc_flag
_atom_site_refinement_flags_posn
_atom_site_refinement_flags_adp
_atom_site_refinement_flags_occupancy
_atom_site_disorder_assembly
_atom_site_disorder_group
Sr1 Sr 0.75103(16) 0.6155(4) 0.2685(3) 0.0354(17) Uani 1 1 d . . . . .
Si1 Si 0.5849(5) 0.5420(16) 0.7818(9) 0.042(5) Uani 1 1 d . . . . .
Si2 Si 1.0747(5) 0.7253(14) 0.5185(9) 0.028(4) Uani 1 1 d . . . . .
Al1 Al 0.9104(6) 0.5240(16) 0.8126(9) 0.031(5) Uani 1 1 d . . . . .
Al2 Al 0.4051(6) 0.7704(18) 1.0132(11) 0.041(5) Uani 1 1 d . . . . .
O3 O 1.0848(13) 0.909(3) 0.434(2) 0.022(3) Uiso 1 1 d . . . . .
O5 O 0.5811(14) 0.640(3) 0.570(2) 0.027(3) Uiso 1 1 d . . . . .
O8 O 0.5901(16) 0.354(3) 0.748(2) 0.029(4) Uiso 1 1 d . . . . .
O2 O 0.9418(14) 0.345(3) 0.734(2) 0.024(3) Uiso 1 1 d . . . . .
O4 O 0.4218(14) 0.591(3) 0.885(2) 0.024(3) Uiso 1 1 d . . . . .
O1 O 0.7372(12) 0.608(3) 0.897(2) 0.017(3) Uiso 1 1 d . . . . .
O7 O 0.9164(12) 0.633(2) 0.585(2) 0.018(3) Uiso 1 1 d . . . . .
O6 O 1.2347(13) 0.645(3) 0.564(2) 0.022(3) Uiso 1 1 d . . . . .

loop_
_atom_site_aniso_label
_atom_site_aniso_U_11
_atom_site_aniso_U_22
_atom_site_aniso_U_33
_atom_site_aniso_U_23
_atom_site_aniso_U_13
_atom_site_aniso_U_12
Sr1 0.0208(10) 0.053(5) 0.0325(14) -0.0025(10) -0.0049(8) -0.0006(9)
Si1 0.018(2) 0.081(16) 0.028(3) 0.001(4) -0.005(2) -0.001(4)
Si2 0.020(2) 0.034(13) 0.029(4) 0.003(3) -0.009(2) -0.001(3)
Al1 0.021(2) 0.048(16) 0.023(3) 0.006(3) -0.004(2) 0.002(4)
Al2 0.023(3) 0.067(18) 0.032(4) 0.001(4) -0.007(2) 0.000(4)

loop_
_atom_type_symbol
_atom_type_description
_atom_type_scat_dispersion_real
_atom_type_scat_dispersion_imag
_atom_type_scat_source
O O 0.0017 0.0018 'International Tables Vol C Tables 4.2.6.8 and 6.1.1.4'
Al Al 0.0192 0.0163 'International Tables Vol C Tables 4.2.6.8 and 6.1.1.4'
Si Si 0.0265 0.0226 'International Tables Vol C Tables 4.2.6.8 and 6.1.1.4'
Sr Sr 0.2429 1.2951 'International Tables Vol C Tables 4.2.6.8 and 6.1.1.4'

loop_
_geom_angle_atom_site_label_1
_geom_angle_atom_site_label_2
_geom_angle_atom_site_label_3
_geom_angle
_geom_angle_site_symmetry_1
_geom_angle_site_symmetry_3
_geom_angle_publ_flag
O1 Sr1 O6 114.8(7) 1_554 3_766 ?
O1 Sr1 O5 140.2(4) 1_554 . ?
O6 Sr1 O5 75.7(7) 3_766 . ?
O1 Sr1 O1 110.8(5) 1_554 4_575 ?
O6 Sr1 O1 134.4(5) 3_766 4_575 ?
O5 Sr1 O1 68.0(7) . 4_575 ?
O1 Sr1 O7 147.5(4) 1_554 . ?
O6 Sr1 O7 70.4(6) 3_766 . ?
O5 Sr1 O7 71.9(4) . . ?
O1 Sr1 O7 72.5(5) 4_575 . ?
O1 Sr1 O4 64.1(6) 1_554 3_666 ?
O6 Sr1 O4 64.8(6) 3_766 3_666 ?
O5 Sr1 O4 90.6(6) . 3_666 ?
O1 Sr1 O4 139.4(5) 4_575 3_666 ?
O7 Sr1 O4 134.7(7) . 3_666 ?
O1 Sr1 O3 60.3(6) 1_554 2_745 ?
O6 Sr1 O3 66.2(6) 3_766 2_745 ?
O5 Sr1 O3 141.8(8) . 2_745 ?
O1 Sr1 O3 145.5(5) 4_575 2_745 ?
O7 Sr1 O3 97.9(5) . 2_745 ?
O4 Sr1 O3 70.2(5) 3_666 2_745 ?
O1 Sr1 O2 91.9(4) 1_554 3_766 ?
O6 Sr1 O2 94.0(6) 3_766 3_766 ?
O5 Sr1 O2 126.7(5) . 3_766 ?
O1 Sr1 O2 86.4(6) 4_575 3_766 ?
O7 Sr1 O2 55.7(4) . 3_766 ?
O4 Sr1 O2 132.3(7) 3_666 3_766 ?
O3 Sr1 O2 62.1(6) 2_745 3_766 ?
O1 Sr1 O7 67.6(5) 1_554 4_575 ?
O6 Sr1 O7 146.6(4) 3_766 4_575 ?
O5 Sr1 O7 125.4(7) . 4_575 ?
O1 Sr1 O7 57.3(4) 4_575 4_575 ?
O7 Sr1 O7 90.6(4) . 4_575 ?
O4 Sr1 O7 131.5(5) 3_666 4_575 ?
O3 Sr1 O7 90.6(6) 2_745 4_575 ?
O2 Sr1 O7 52.9(6) 3_766 4_575 ?
O1 Sr1 O5 63.0(6) 1_554 4_575 ?
O6 Sr1 O5 151.2(4) 3_766 4_575 ?
O5 Sr1 O5 89.2(5) . 4_575 ?
O1 Sr1 O5 55.8(5) 4_575 4_575 ?
O7 Sr1 O5 128.3(6) . 4_575 ?
O4 Sr1 O5 91.5(6) 3_666 4_575 ?
O3 Sr1 O5 122.9(5) 2_745 4_575 ?
O2 Sr1 O5 114.6(7) 3_766 4_575 ?
O7 Sr1 O5 61.6(4) 4_575 4_575 ?
O1 Sr1 O8 85.9(4) 1_554 3_666 ?
O6 Sr1 O8 97.9(6) 3_766 3_666 ?
O5 Sr1 O8 54.4(4) . 3_666 ?
O1 Sr1 O8 83.1(6) 4_575 3_666 ?
O7 Sr1 O8 126.1(4) . 3_666 ?
O4 Sr1 O8 56.9(6) 3_666 3_666 ?
O3 Sr1 O8 126.0(6) 2_745 3_666 ?
O2 Sr1 O8 167.7(9) 3_766 3_666 ?
O7 Sr1 O8 115.4(6) 4_575 3_666 ?
O5 Sr1 O8 53.8(6) 4_575 3_666 ?
O1 Sr1 Al1 82.1(3) 1_554 3_766 ?
O6 Sr1 Al1 72.6(4) 3_766 3_766 ?
O5 Sr1 Al1 135.7(4) . 3_766 ?
O1 Sr1 Al1 116.6(3) 4_575 3_766 ?
O7 Sr1 Al1 68.7(3) . 3_766 ?
O4 Sr1 Al1 102.9(5) 3_666 3_766 ?
O3 Sr1 Al1 33.8(4) 2_745 3_766 ?
O2 Sr1 Al1 30.2(6) 3_766 3_766 ?
O7 Sr1 Al1 74.9(3) 4_575 3_766 ?
O5 Sr1 Al1 131.6(4) 4_575 3_766 ?
O8 Sr1 Al1 159.6(6) 3_666 3_766 ?
O5 Si1 O8 113.3(11) . . ?
O5 Si1 O1 102.9(10) . . ?
O8 Si1 O1 112.6(10) . . ?
O5 Si1 O4 102.1(10) . . ?
O8 Si1 O4 109.6(12) . . ?
O1 Si1 O4 115.7(9) . . ?
O5 Si1 Al2 34.3(5) . 4_575 ?
O8 Si1 Al2 119.5(7) . 4_575 ?
O1 Si1 Al2 122.3(10) . 4_575 ?
O4 Si1 Al2 68.3(7) . 4_575 ?
O5 Si1 Al1 95.6(5) . . ?
O8 Si1 Al1 85.8(7) . . ?
O1 Si1 Al1 34.3(7) . . ?
O4 Si1 Al1 148.9(6) . . ?
Al2 Si1 Al1 128.2(4) 4_575 . ?
O5 Si1 Sr1 96.8(6) . 3_666 ?
O8 Si1 Sr1 66.6(5) . 3_666 ?
O1 Si1 Sr1 158.3(6) . 3_666 ?
O4 Si1 Sr1 49.9(8) . 3_666 ?
Al2 Si1 Sr1 71.1(2) 4_575 3_666 ?
Al1 Si1 Sr1 152.4(5) . 3_666 ?
O5 Si1 Sr1 61.3(8) . 4_576 ?
O8 Si1 Sr1 150.4(6) . 4_576 ?
O1 Si1 Sr1 48.4(8) . 4_576 ?
O4 Si1 Sr1 99.8(10) . 4_576 ?
Al2 Si1 Sr1 73.9(4) 4_575 4_576 ?
Al1 Si1 Sr1 66.8(3) . 4_576 ?
Sr1 Si1 Sr1 140.4(3) 3_666 4_576 ?
O5 Si1 Sr1 133.0(9) . 1_556 ?
O8 Si1 Sr1 106.6(6) . 1_556 ?
O1 Si1 Sr1 36.5(5) . 1_556 ?
O4 Si1 Sr1 86.3(5) . 1_556 ?
Al2 Si1 Sr1 132.4(5) 4_575 1_556 ?
Al1 Si1 Sr1 63.08(17) . 1_556 ?
Sr1 Si1 Sr1 121.8(2) 3_666 1_556 ?
Sr1 Si1 Sr1 71.73(19) 4_576 1_556 ?
O5 Si1 Sr1 31.4(7) . . ?
O8 Si1 Sr1 91.9(7) . . ?
O1 Si1 Sr1 91.7(5) . . ?
O4 Si1 Sr1 132.7(7) . . ?
Al2 Si1 Sr1 64.4(2) 4_575 . ?
Al1 Si1 Sr1 70.86(18) . . ?
Sr1 Si1 Sr1 110.01(17) 3_666 . ?
Sr1 Si1 Sr1 69.30(18) 4_576 . ?
Sr1 Si1 Sr1 128.19(19) 1_556 . ?
O6 Si2 O7 118.9(11) . . ?
O6 Si2 O3 114.9(9) . . ?
O7 Si2 O3 125.7(9) . . ?
O6 Si2 O2 95.2(9) . 3_766 ?
O7 Si2 O2 91.2(9) . 3_766 ?
O3 Si2 O2 90.8(11) . 3_766 ?
O6 Si2 O2 98.6(8) . 2_756 ?
O7 Si2 O2 87.9(9) . 2_756 ?
O3 Si2 O2 77.4(10) . 2_756 ?
O2 Si2 O2 164.7(8) 3_766 2_756 ?
O6 Si2 Al1 106.7(8) . 2_756 ?
O7 Si2 Al1 111.7(8) . 2_756 ?
O3 Si2 Al1 42.8(7) . 2_756 ?
O2 Si2 Al1 133.5(11) 3_766 2_756 ?
O2 Si2 Al1 35.0(8) 2_756 2_756 ?
O6 Si2 Al2 29.2(8) . 4_675 ?
O7 Si2 Al2 148.1(8) . 4_675 ?
O3 Si2 Al2 85.8(6) . 4_675 ?
O2 Si2 Al2 93.7(5) 3_766 4_675 ?
O2 Si2 Al2 95.1(5) 2_756 4_675 ?
Al1 Si2 Al2 87.2(4) 2_756 4_675 ?
O6 Si2 Al1 147.2(8) . 4_575 ?
O7 Si2 Al1 93.5(7) . 4_575 ?
O3 Si2 Al1 34.8(4) . 4_575 ?
O2 Si2 Al1 77.5(9) 3_766 4_575 ?
O2 Si2 Al1 87.3(7) 2_756 4_575 ?
Al1 Si2 Al1 61.8(3) 2_756 4_575 ?
Al2 Si2 Al1 118.4(4) 4_675 4_575 ?
O6 Si2 Sr1 134.6(9) . . ?
O7 Si2 Sr1 45.2(5) . . ?
O3 Si2 Sr1 98.5(5) . . ?
O2 Si2 Sr1 52.8(4) 3_766 . ?
O2 Si2 Sr1 118.8(4) 2_756 . ?
Al1 Si2 Sr1 118.7(3) 2_756 . ?
Al2 Si2 Sr1 146.0(4) 4_675 . ?
Al1 Si2 Sr1 64.7(2) 4_575 . ?
O6 Si2 Sr1 141.8(6) . 4_576 ?
O7 Si2 Sr1 52.3(7) . 4_576 ?
O3 Si2 Sr1 80.7(6) . 4_576 ?
O2 Si2 Sr1 120.2(5) 3_766 4_576 ?
O2 Si2 Sr1 48.8(4) 2_756 4_576 ?
Al1 Si2 Sr1 60.1(2) 2_756 4_576 ?
Al2 Si2 Sr1 143.4(4) 4_675 4_576 ?
Al1 Si2 Sr1 62.4(2) 4_575 4_576 ?
Sr1 Si2 Sr1 70.13(11) . 4_576 ?
O6 Si2 Sr1 36.7(8) . 3_766 ?
O7 Si2 Sr1 82.2(7) . 3_766 ?
O3 Si2 Sr1 151.0(5) . 3_766 ?
O2 Si2 Sr1 96.7(10) 3_766 3_766 ?
O2 Si2 Sr1 98.3(7) 2_756 3_766 ?
Al1 Si2 Sr1 125.2(2) 2_756 3_766 ?
Al2 Si2 Sr1 65.9(3) 4_675 3_766 ?
Al1 Si2 Sr1 172.7(3) 4_575 3_766 ?
Sr1 Si2 Sr1 108.3(3) . 3_766 ?
Sr1 Si2 Sr1 118.2(2) 4_576 3_766 ?
O2 Al1 O7 102.9(10) . . ?
O2 Al1 O1 128.6(11) . . ?
O7 Al1 O1 94.7(8) . . ?
O2 Al1 O3 106.7(9) . 4_576 ?
O7 Al1 O3 99.8(9) . 4_576 ?
O1 Al1 O3 117.3(10) . 4_576 ?
O2 Al1 O3 77.9(11) . 2_746 ?
O7 Al1 O3 176.8(7) . 2_746 ?
O1 Al1 O3 87.2(8) . 2_746 ?
O3 Al1 O3 77.0(10) 4_576 2_746 ?
O2 Al1 Si2 42.2(7) . 2_746 ?
O7 Al1 Si2 145.0(8) . 2_746 ?
O1 Al1 Si2 106.6(8) . 2_746 ?
O3 Al1 Si2 94.6(9) 4_576 2_746 ?
O3 Al1 Si2 36.0(7) 2_746 2_746 ?
O2 Al1 Si1 101.5(7) . . ?
O7 Al1 Si1 87.2(5) . . ?
O1 Al1 Si1 31.1(6) . . ?
O3 Al1 Si1 148.4(8) 4_576 . ?
O3 Al1 Si1 95.7(5) 2_746 . ?
Si2 Al1 Si1 96.8(4) 2_746 . ?
O2 Al1 Si2 138.6(6) . 4_576 ?
O7 Al1 Si2 89.0(7) . 4_576 ?
O1 Al1 Si2 88.7(8) . 4_576 ?
O3 Al1 Si2 31.9(8) 4_576 4_576 ?
O3 Al1 Si2 88.4(7) 2_746 4_576 ?
Si2 Al1 Si2 118.2(3) 2_746 4_576 ?
Si1 Al1 Si2 118.8(5) . 4_576 ?
O2 Al1 Al1 92.3(8) . 3_767 ?
O7 Al1 Al1 139.8(7) . 3_767 ?
O1 Al1 Al1 104.5(6) . 3_767 ?
O3 Al1 Al1 40.0(7) 4_576 3_767 ?
O3 Al1 Al1 37.0(5) 2_746 3_767 ?
Si2 Al1 Al1 61.1(4) 2_746 3_767 ?
Si1 Al1 Al1 126.3(4) . 3_767 ?
Si2 Al1 Al1 57.1(4) 4_576 3_767 ?
O2 Al1 Sr1 56.5(5) . 3_766 ?
O7 Al1 Sr1 91.1(5) . 3_766 ?
O1 Al1 Sr1 170.7(6) . 3_766 ?
O3 Al1 Sr1 54.3(6) 4_576 3_766 ?
O3 Al1 Sr1 86.7(5) 2_746 3_766 ?
Si2 Al1 Sr1 71.9(3) 2_746 3_766 ?
Si1 Al1 Sr1 157.0(5) . 3_766 ?
Si2 Al1 Sr1 84.1(2) 4_576 3_766 ?
Al1 Al1 Sr1 66.6(3) 3_767 3_766 ?
O2 Al1 Sr1 153.2(6) . 4_576 ?
O7 Al1 Sr1 57.6(6) . 4_576 ?
O1 Al1 Sr1 45.9(8) . 4_576 ?
O3 Al1 Sr1 95.5(9) 4_576 4_576 ?
O3 Al1 Sr1 122.7(7) 2_746 4_576 ?
Si2 Al1 Sr1 152.1(3) 2_746 4_576 ?
Si1 Al1 Sr1 62.4(3) . 4_576 ?
Si2 Al1 Sr1 64.6(3) 4_576 4_576 ?
Al1 Al1 Sr1 114.5(6) 3_767 4_576 ?
Sr1 Al1 Sr1 134.1(3) 3_766 4_576 ?
O2 Al1 Sr1 124.1(8) . 1_556 ?
O7 Al1 Sr1 129.7(8) . 1_556 ?
O1 Al1 Sr1 43.3(5) . 1_556 ?
O3 Al1 Sr1 84.1(5) 4_576 1_556 ?
O3 Al1 Sr1 50.7(6) 2_746 1_556 ?
Si2 Al1 Sr1 83.2(2) 2_746 1_556 ?
Si1 Al1 Sr1 68.23(19) . 1_556 ?
Si2 Al1 Sr1 68.3(2) 4_576 1_556 ?
Al1 Al1 Sr1 61.3(3) 3_767 1_556 ?
Sr1 Al1 Sr1 127.88(18) 3_766 1_556 ?
Sr1 Al1 Sr1 72.1(2) 4_576 1_556 ?
O6 Al2 O4 123.2(10) 4_476 . ?
O6 Al2 O5 122.9(13) 4_476 4_576 ?
O4 Al2 O5 113.8(9) . 4_576 ?
O6 Al2 O8 92.6(10) 4_476 2_656 ?
O4 Al2 O8 83.9(10) . 2_656 ?
O5 Al2 O8 89.7(10) 4_576 2_656 ?
O6 Al2 O8 95.2(9) 4_476 3_667 ?
O4 Al2 O8 84.3(12) . 3_667 ?
O5 Al2 O8 93.6(9) 4_576 3_667 ?
O8 Al2 O8 168.1(10) 2_656 3_667 ?
O6 Al2 Si1 96.8(8) 4_476 4_576 ?
O4 Al2 Si1 137.7(6) . 4_576 ?
O5 Al2 Si1 31.2(6) 4_576 4_576 ?
O8 Al2 Si1 109.4(9) 2_656 4_576 ?
O8 Al2 Si1 78.6(7) 3_667 4_576 ?
O6 Al2 Si2 27.2(7) 4_476 4_476 ?
O4 Al2 Si2 96.1(6) . 4_476 ?
O5 Al2 Si2 150.0(10) 4_576 4_476 ?
O8 Al2 Si2 92.3(5) 2_656 4_476 ?
O8 Al2 Si2 90.6(6) 3_667 4_476 ?
Si1 Al2 Si2 122.2(4) 4_576 4_476 ?
O6 Al2 Sr1 38.9(8) 4_476 2_656 ?
O4 Al2 Sr1 162.0(5) . 2_656 ?
O5 Al2 Sr1 83.9(9) 4_576 2_656 ?
O8 Al2 Sr1 93.5(10) 2_656 2_656 ?
O8 Al2 Sr1 98.2(8) 3_667 2_656 ?
Si1 Al2 Sr1 59.8(3) 4_576 2_656 ?
Si2 Al2 Sr1 66.1(3) 4_476 2_656 ?
O6 Al2 Sr1 136.3(10) 4_476 4_576 ?
O4 Al2 Sr1 87.0(6) . 4_576 ?
O5 Al2 Sr1 39.6(6) 4_576 4_576 ?
O8 Al2 Sr1 56.9(5) 2_656 4_576 ?
O8 Al2 Sr1 120.8(5) 3_667 4_576 ?
Si1 Al2 Sr1 69.9(2) 4_576 4_576 ?
Si2 Al2 Sr1 148.6(4) 4_476 4_576 ?
Sr1 Al2 Sr1 106.6(4) 2_656 4_576 ?
O6 Al2 Sr1 141.7(6) 4_476 1_556 ?
O4 Al2 Sr1 80.2(6) . 1_556 ?
O5 Al2 Sr1 49.3(8) 4_576 1_556 ?
O8 Al2 Sr1 121.9(5) 2_656 1_556 ?
O8 Al2 Sr1 54.1(5) 3_667 1_556 ?
Si1 Al2 Sr1 58.4(2) 4_576 1_556 ?
Si2 Al2 Sr1 144.6(4) 4_476 1_556 ?
Sr1 Al2 Sr1 115.7(2) 2_656 1_556 ?
Sr1 Al2 Sr1 66.67(11) 4_576 1_556 ?
Si2 O3 Al1 113.3(10) . 4_575 ?
Si2 O3 Al1 101.2(9) . 2_756 ?
Al1 O3 Al1 103.0(10) 4_575 2_756 ?
Si2 O3 Sr1 145.7(9) . 2_755 ?
Al1 O3 Sr1 91.9(9) 4_575 2_755 ?
Al1 O3 Sr1 94.8(10) 2_756 2_755 ?
Si1 O5 Al2 114.5(9) . 4_575 ?
Si1 O5 Sr1 128.9(11) . . ?
Al2 O5 Sr1 113.7(8) 4_575 . ?
Si1 O5 Sr1 89.0(7) . 4_576 ?
Al2 O5 Sr1 103.0(12) 4_575 4_576 ?
Sr1 O5 Sr1 96.1(6) . 4_576 ?
Si1 O8 Al2 120.6(13) . 2_646 ?
Si1 O8 Al2 116.6(11) . 3_667 ?
Al2 O8 Al2 122.8(16) 2_646 3_667 ?
Si1 O8 Sr1 83.7(7) . 3_666 ?
Al2 O8 Sr1 91.9(6) 2_646 3_666 ?
Al2 O8 Sr1 95.2(7) 3_667 3_666 ?
Al1 O2 Si2 126.8(15) . 3_766 ?
Al1 O2 Si2 102.8(9) . 2_746 ?
Si2 O2 Si2 126.9(16) 3_766 2_746 ?
Al1 O2 Sr1 93.3(9) . 3_766 ?
Si2 O2 Sr1 96.1(6) 3_766 3_766 ?
Si2 O2 Sr1 99.1(6) 2_746 3_766 ?
Si1 O4 Al2 119.9(12) . . ?
Si1 O4 Sr1 100.2(10) . 3_666 ?
Al2 O4 Sr1 138.4(7) . 3_666 ?
Si1 O1 Al1 114.6(12) . . ?
Si1 O1 Sr1 120.1(7) . 1_556 ?
Al1 O1 Sr1 106.7(6) . 1_556 ?
Si1 O1 Sr1 102.5(9) . 4_576 ?
Al1 O1 Sr1 103.5(9) . 4_576 ?
Sr1 O1 Sr1 107.9(8) 1_556 4_576 ?
Si2 O7 Al1 120.4(7) . . ?
Si2 O7 Sr1 106.9(7) . . ?
Al1 O7 Sr1 130.0(8) . . ?
Si2 O7 Sr1 100.4(10) . 4_576 ?
Al1 O7 Sr1 91.2(7) . 4_576 ?
Sr1 O7 Sr1 95.7(5) . 4_576 ?
Si2 O6 Al2 123.6(15) . 4_675 ?
Si2 O6 Sr1 120.8(9) . 3_766 ?
Al2 O6 Sr1 115.5(9) 4_675 3_766 ?

loop_
_geom_bond_atom_site_label_1
_geom_bond_atom_site_label_2
_geom_bond_distance
_geom_bond_site_symmetry_2
_geom_bond_publ_flag
Sr1 O1 2.421(14) 1_554 ?
Sr1 O6 2.47(2) 3_766 ?
Sr1 O5 2.480(16) . ?
Sr1 O1 2.50(2) 4_575 ?
Sr1 O7 2.501(12) . ?
Sr1 O4 2.52(2) 3_666 ?
Sr1 O3 2.628(19) 2_745 ?
Sr1 O2 2.701(13) 3_766 ?
Sr1 O7 2.853(18) 4_575 ?
Sr1 O5 2.86(2) 4_575 ?
Sr1 O8 2.987(14) 3_666 ?
Sr1 Al1 3.232(8) 3_766 ?
Si1 O5 1.61(2) . ?
Si1 O8 1.61(3) . ?
Si1 O1 1.618(14) . ?
Si1 O4 1.635(15) . ?
Si1 Al2 2.827(13) 4_575 ?
Si1 Al1 2.849(7) . ?
Si2 O6 1.581(16) . ?
Si2 O7 1.651(15) . ?
Si2 O3 1.66(3) . ?
Si2 O2 1.755(18) 3_766 ?
Si2 O2 1.91(2) 2_756 ?
Si2 Al1 2.771(17) 2_756 ?
Si2 Al2 2.883(7) 4_675 ?
Si2 Al1 2.890(14) 4_575 ?
Al1 O2 1.63(3) . ?
Al1 O7 1.750(17) . ?
Al1 O1 1.766(16) . ?
Al1 O3 1.797(15) 4_576 ?
Al1 O3 1.92(2) 2_746 ?
Al1 Al1 2.909(11) 3_767 ?
Al2 O6 1.690(18) 4_476 ?
Al2 O4 1.74(3) . ?
Al2 O5 1.751(18) 4_576 ?
Al2 O8 1.85(2) 2_656 ?
Al2 O8 1.88(2) 3_667 ?
